data_4100503
_journal_name_full 'Journal of the American Chemical Society'
_journal_paper_doi 10.1021/ja0518171
_journal_year 2005
_chemical_formula_sum 'C56 H43 Cl2 Cr N6 O'
_chemical_formula_weight 938.86
_space_group_IT_number 2
_symmetry_cell_setting triclinic
_symmetry_space_group_name_Hall '-P 1'
_symmetry_space_group_name_H-M 'P -1'
_cell_angle_alpha 80.378(9)
_cell_angle_beta 82.022(18)
_cell_angle_gamma 69.553(19)
_cell_formula_units_Z 2
_cell_length_a 10.996(2)
_cell_length_b 11.8362(18)
_cell_length_c 19.526(3)
_cell_measurement_temperature 203(2)
_cell_volume 2338.8(7)
_diffrn_ambient_temperature 203(2)
_exptl_crystal_density_diffrn 1.333
_cod_depositor_comments
;
The following automatic conversions were performed:
'_symmetry_cell_setting' value 'Triclinic' changed to 'triclinic'
according to '/home/saulius/struct/CIF-dictionaries/cif_core.dic'
dictionary named 'cif_core.dic' version 2.4.1 from 2010-06-29.

Automatic conversion script
Id: cif_fix_enum 1527 2010-12-29 10:47:43Z saulius 
;
_cod_database_code 4100503

loop_
_symmetry_equiv_pos_as_xyz
'x, y, z'
'-x, -y, -z'

loop_
_atom_site_label
_atom_site_type_symbol
_atom_site_fract_x
_atom_site_fract_y
_atom_site_fract_z
_atom_site_U_iso_or_equiv
_atom_site_adp_type
_atom_site_occupancy
_atom_site_symmetry_multiplicity
_atom_site_calc_flag
_atom_site_refinement_flags
_atom_site_disorder_assembly
_atom_site_disorder_group
Cr Cr 0.64390(8) 0.71150(7) 0.39025(4) 0.02752(19) Uani 1 1 d . . .
Cl1 Cl 0.82348(13) 0.62267(12) 0.31141(6) 0.0367(3) Uani 1 1 d . . .
Cl2 Cl 0.47694(12) 0.78939(10) 0.47776(6) 0.0311(3) Uani 1 1 d . . .
O1 O 0.5251(3) 0.7217(3) 0.32562(16) 0.0301(7) Uani 1 1 d . . .
C1 C 0.4714(5) 0.6441(4) 0.3160(2) 0.0291(10) Uani 1 1 d . . .
C2 C 0.3824(5) 0.6783(4) 0.2625(2) 0.0298(10) Uani 1 1 d . . .
C3 C 0.3472(5) 0.5870(5) 0.2436(3) 0.0369(11) Uani 1 1 d . . .
H3A H 0.3012 0.6041 0.2038 0.044 Uiso 1 1 calc R . .
C4 C 0.3771(6) 0.4713(5) 0.2808(3) 0.0427(13) Uani 1 1 d . . .
H4A H 0.3475 0.4134 0.2674 0.051 Uiso 1 1 calc R . .
C5 C 0.4492(5) 0.4415(4) 0.3368(3) 0.0369(11) Uani 1 1 d . . .
H5A H 0.4642 0.3650 0.3637 0.044 Uiso 1 1 calc R . .
C6 C 0.5016(5) 0.5254(4) 0.3545(3) 0.0311(10) Uani 1 1 d . . .
C7 C 0.5833(5) 0.4830(4) 0.4105(2) 0.0317(10) Uani 1 1 d . . .
H7A H 0.5925 0.4046 0.4337 0.038 Uiso 1 1 calc R . .
N7 N 0.6466(4) 0.5429(3) 0.4327(2) 0.0293(9) Uani 1 1 d . . .
C8 C 0.7266(5) 0.4919(4) 0.4888(2) 0.0294(10) Uani 1 1 d . . .
C9 C 0.7457(5) 0.3790(5) 0.5278(3) 0.0364(11) Uani 1 1 d . . .
H9A H 0.7044 0.3274 0.5173 0.044 Uiso 1 1 calc R . .
C10 C 0.8261(5) 0.3411(5) 0.5828(3) 0.0392(12) Uani 1 1 d . . .
H10A H 0.8389 0.2635 0.6080 0.047 Uiso 1 1 calc R . .
C11 C 0.8862(5) 0.4137(5) 0.6006(3) 0.0382(12) Uani 1 1 d . . .
H11A H 0.9389 0.3865 0.6382 0.046 Uiso 1 1 calc R . .
C12 C 0.8691(5) 0.5312(5) 0.5623(2) 0.0337(11) Uani 1 1 d . . .
C13 C 0.9289(5) 0.6115(5) 0.5765(3) 0.0390(12) Uani 1 1 d . . .
H13A H 0.9813 0.5903 0.6139 0.047 Uiso 1 1 calc R . .
C14 C 0.9103(5) 0.7196(5) 0.5355(3) 0.0381(12) Uani 1 1 d . . .
H14A H 0.9502 0.7735 0.5444 0.046 Uiso 1 1 calc R . .
C15 C 0.8311(5) 0.7513(4) 0.4797(3) 0.0343(11) Uani 1 1 d . . .
H15A H 0.8202 0.8261 0.4514 0.041 Uiso 1 1 calc R . .
N16 N 0.7717(4) 0.6792(4) 0.4659(2) 0.0323(9) Uani 1 1 d . . .
C17 C 0.7901(5) 0.5691(4) 0.5056(2) 0.0295(10) Uani 1 1 d . . .
C18 C 0.3525(5) 0.8041(4) 0.2198(2) 0.0321(11) Uani 1 1 d . . .
C19 C 0.3214(5) 0.9171(4) 0.2591(3) 0.0321(11) Uani 1 1 d . . .
C20 C 0.2978(5) 0.9213(4) 0.3301(2) 0.0327(11) Uani 1 1 d . . .
H20A H 0.3006 0.8501 0.3606 0.039 Uiso 1 1 calc R . .
C21 C 0.2697(6) 1.0309(5) 0.3568(3) 0.0421(13) Uani 1 1 d . . .
H21A H 0.2561 1.0331 0.4052 0.050 Uiso 1 1 calc R . .
C22 C 0.2621(6) 1.1365(5) 0.3115(3) 0.0497(15) Uani 1 1 d . . .
H22A H 0.2432 1.2103 0.3294 0.060 Uiso 1 1 calc R . .
C23 C 0.2820(6) 1.1333(5) 0.2404(3) 0.0489(14) Uani 1 1 d . . .
H23A H 0.2766 1.2049 0.2098 0.059 Uiso 1 1 calc R . .
C24 C 0.3102(5) 1.0242(5) 0.2140(3) 0.0382(12) Uani 1 1 d . . .
C25 C 0.4714(5) 0.8053(5) 0.1669(2) 0.0325(11) Uani 1 1 d . . .
C26 C 0.5885(5) 0.7110(5) 0.1612(3) 0.0403(12) Uani 1 1 d . . .
H26A H 0.5989 0.6353 0.1883 0.048 Uiso 1 1 calc R . .
C27 C 0.6911(6) 0.7284(6) 0.1151(3) 0.0566(16) Uani 1 1 d . . .
H27A H 0.7706 0.6642 0.1114 0.068 Uiso 1 1 calc R . .
C28 C 0.6770(7) 0.8391(7) 0.0748(3) 0.0646(19) Uani 1 1 d . . .
H28A H 0.7469 0.8505 0.0442 0.078 Uiso 1 1 calc R . .
C29 C 0.5594(7) 0.9331(6) 0.0797(3) 0.0528(15) Uani 1 1 d . . .
H29A H 0.5492 1.0086 0.0523 0.063 Uiso 1 1 calc R . .
C30 C 0.4563(6) 0.9160(5) 0.1252(3) 0.0421(13) Uani 1 1 d . . .
C31 C 0.2306(5) 0.8478(5) 0.1774(3) 0.0364(11) Uani 1 1 d . . .
C32 C 0.1256(5) 0.8055(5) 0.1865(3) 0.0441(13) Uani 1 1 d . . .
H32A H 0.1271 0.7375 0.2195 0.053 Uiso 1 1 calc R . .
C33 C 0.0171(7) 0.8621(7) 0.1474(4) 0.0613(18) Uani 1 1 d . . .
H33A H -0.0530 0.8323 0.1540 0.074 Uiso 1 1 calc R . .
C34 C 0.0154(7) 0.9618(7) 0.0993(3) 0.0624(19) Uani 1 1 d . . .
H34A H -0.0542 0.9973 0.0710 0.075 Uiso 1 1 calc R . .
C35 C 0.1153(7) 1.0108(6) 0.0921(3) 0.0550(17) Uani 1 1 d . . .
H35A H 0.1108 1.0815 0.0608 0.066 Uiso 1 1 calc R . .
C36 C 0.2211(6) 0.9552(5) 0.1311(3) 0.0408(12) Uani 1 1 d . . .
C37 C 0.3244(6) 1.0109(5) 0.1373(3) 0.0440(13) Uani 1 1 d . . .
H37A H 0.3138 1.0886 0.1065 0.053 Uiso 1 1 calc R . .
N38 N 0.6372(4) 0.8885(4) 0.3466(2) 0.0330(9) Uani 1 1 d . . .
C39 C 0.6091(5) 0.9809(4) 0.3845(3) 0.0353(11) Uani 1 1 d . . .
H39A H 0.5969 0.9654 0.4333 0.042 Uiso 1 1 calc R . .
C40 C 0.5976(6) 1.0973(5) 0.3543(3) 0.0465(14) Uani 1 1 d . . .
H40A H 0.5798 1.1595 0.3823 0.056 Uiso 1 1 calc R . .
C41 C 0.6122(7) 1.1218(5) 0.2833(3) 0.0510(15) Uani 1 1 d . . .
H41A H 0.6037 1.2011 0.2619 0.061 Uiso 1 1 calc R . .
C42 C 0.6395(6) 1.0283(5) 0.2433(3) 0.0471(14) Uani 1 1 d . . .
H42A H 0.6508 1.0426 0.1944 0.057 Uiso 1 1 calc R . .
C43 C 0.6498(6) 0.9135(5) 0.2770(3) 0.0408(12) Uani 1 1 d . . .
H43A H 0.6665 0.8502 0.2499 0.049 Uiso 1 1 calc R . .
N51 N 0.9193(7) 0.9934(6) 0.4022(4) 0.0758(18) Uani 1 1 d . . .
C52 C 0.8779(7) 1.1060(7) 0.4197(4) 0.0612(17) Uani 1 1 d . . .
H52A H 0.8550 1.1160 0.4670 0.073 Uiso 1 1 calc R . .
C53 C 0.8673(8) 1.2057(7) 0.3731(5) 0.071(2) Uani 1 1 d . . .
H53A H 0.8350 1.2834 0.3876 0.085 Uiso 1 1 calc R . .
C54 C 0.9047(8) 1.1921(8) 0.3033(5) 0.083(3) Uani 1 1 d . . .
H54A H 0.9005 1.2599 0.2698 0.100 Uiso 1 1 calc R . .
C55 C 0.9485(8) 1.0758(8) 0.2844(4) 0.071(2) Uani 1 1 d . . .
H55A H 0.9741 1.0621 0.2377 0.086 Uiso 1 1 calc R . .
C56 C 0.9528(8) 0.9836(7) 0.3355(5) 0.075(2) Uani 1 1 d . . .
H56A H 0.9824 0.9048 0.3225 0.090 Uiso 1 1 calc R . .
N61 N 0.0139(12) 0.4327(11) 0.1701(5) 0.107(5) Uani 0.565(13) 1 d PGU A 1
C62 C 0.0492(15) 0.3434(9) 0.1261(7) 0.092(5) Uani 0.565(13) 1 d PGU A 1
H62A H 0.0204 0.2761 0.1379 0.110 Uiso 0.565(13) 1 calc PR A 1
C63 C 0.1271(13) 0.3536(10) 0.0645(6) 0.094(5) Uani 0.565(13) 1 d PGU A 1
H63A H 0.1509 0.2932 0.0347 0.113 Uiso 0.565(13) 1 calc PR A 1
C64 C 0.1697(13) 0.4532(13) 0.0469(6) 0.112(5) Uani 0.565(13) 1 d PGU A 1
H64A H 0.2224 0.4601 0.0053 0.134 Uiso 0.565(13) 1 calc PR A 1
C65 C 0.1345(15) 0.5425(12) 0.0909(7) 0.104(5) Uani 0.565(13) 1 d PGU A 1
H65A H 0.1633 0.6098 0.0791 0.124 Uiso 0.565(13) 1 calc PR A 1
C66 C 0.0566(13) 0.5323(11) 0.1525(6) 0.090(4) Uani 0.565(13) 1 d PGU A 1
H66A H 0.0327 0.5927 0.1823 0.108 Uiso 0.565(13) 1 calc PR A 1
N61' N -0.0122(15) 0.4525(17) 0.1696(9) 0.125(8) Uiso 0.435(13) 1 d PGU A 2
C62' C -0.0170(15) 0.3878(19) 0.1174(11) 0.110(7) Uiso 0.435(13) 1 d PGU A 2
H62B H -0.0906 0.3653 0.1163 0.132 Uiso 0.435(13) 1 calc PR A 2
C63' C 0.0869(18) 0.3566(15) 0.0668(9) 0.101(7) Uiso 0.435(13) 1 d PGU A 2
H63B H 0.0836 0.3128 0.0315 0.121 Uiso 0.435(13) 1 calc PR A 2
C64' C 0.1957(14) 0.3899(15) 0.0684(7) 0.074(5) Uiso 0.435(13) 1 d PGU A 2
H64B H 0.2659 0.3688 0.0342 0.089 Uiso 0.435(13) 1 calc PR A 2
C65' C 0.2005(16) 0.4546(18) 0.1207(9) 0.102(6) Uiso 0.435(13) 1 d PGU A 2
H65B H 0.2741 0.4771 0.1217 0.123 Uiso 0.435(13) 1 calc PR A 2
C66' C 0.0966(19) 0.4859(15) 0.1713(8) 0.093(6) Uiso 0.435(13) 1 d PGU A 2
H66B H 0.0999 0.5296 0.2066 0.111 Uiso 0.435(13) 1 calc PR A 2
N71 N 0.6498(13) 0.3628(12) 0.1214(6) 0.118(7) Uiso 0.476(3) 1 d PGU B -1
C72 C 0.7195(11) 0.2481(11) 0.1024(6) 0.080(4) Uiso 0.476(3) 1 d PGU B -1
H72A H 0.7850 0.1937 0.1296 0.096 Uiso 0.476(3) 1 calc PR B -1
C73 C 0.6923(12) 0.2138(9) 0.0431(7) 0.086(5) Uiso 0.476(3) 1 d PGU B -1
H73A H 0.7394 0.1362 0.0302 0.103 Uiso 0.476(3) 1 calc PR B -1
C74 C 0.5955(13) 0.2942(11) 0.0028(5) 0.088(5) Uiso 0.476(3) 1 d PGU B -1
H74A H 0.5771 0.2710 -0.0372 0.105 Uiso 0.476(3) 1 calc PR B -1
C75 C 0.5258(11) 0.4090(10) 0.0219(6) 0.082(5) Uiso 0.476(3) 1 d PGU B -1
H75A H 0.4603 0.4634 -0.0053 0.098 Uiso 0.476(3) 1 calc PR B -1
C76 C 0.5530(12) 0.4433(9) 0.0812(7) 0.081(5) Uiso 0.476(3) 1 d PGU B -1
H76A H 0.5059 0.5209 0.0940 0.098 Uiso 0.476(3) 1 calc PR B -1
N71' N 0.726(2) 0.354(2) 0.0964(15) 0.095(8) Uiso 0.267(13) 1 d PGU C -2
C72' C 0.7693(19) 0.300(3) 0.0355(15) 0.088(8) Uiso 0.267(13) 1 d PGU C -2
H72B H 0.8530 0.2938 0.0139 0.105 Uiso 0.267(13) 1 calc PR C -2
C73' C 0.689(4) 0.256(2) 0.0064(10) 0.075(7) Uiso 0.267(13) 1 d PGU C -2
H73B H 0.7185 0.2199 -0.0348 0.090 Uiso 0.267(13) 1 calc PR C -2
C74' C 0.565(3) 0.266(3) 0.0383(18) 0.101(9) Uiso 0.267(13) 1 d PGU C -2
H74B H 0.5111 0.2362 0.0187 0.121 Uiso 0.267(13) 1 calc PR C -2
C75' C 0.5218(17) 0.320(3) 0.0992(17) 0.098(9) Uiso 0.267(13) 1 d PGU C -2
H75B H 0.4381 0.3264 0.1208 0.118 Uiso 0.267(13) 1 calc PR C -2
C76' C 0.602(3) 0.364(2) 0.1282(9) 0.061(7) Uiso 0.267(13) 1 d PGU C -2
H76B H 0.5726 0.4004 0.1694 0.074 Uiso 0.267(13) 1 calc PR C -2
N71" N 0.670(4) 0.345(3) 0.1212(15) 0.103(10) Uiso 0.256(13) 1 d PGU D -3
C72" C 0.764(2) 0.311(3) 0.066(2) 0.102(9) Uiso 0.256(13) 1 d PGU D -3
H72C H 0.8451 0.3221 0.0647 0.123 Uiso 0.256(13) 1 calc PR D -3
C73" C 0.738(2) 0.259(3) 0.0131(14) 0.080(8) Uiso 0.256(13) 1 d PGU D -3
H73C H 0.8018 0.2360 -0.0242 0.096 Uiso 0.256(13) 1 calc PR D -3
C74" C 0.619(3) 0.243(2) 0.0152(12) 0.060(6) Uiso 0.256(13) 1 d PGU D -3
H74C H 0.6015 0.2081 -0.0206 0.072 Uiso 0.256(13) 1 calc PR D -3
C75" C 0.5251(19) 0.277(3) 0.0703(17) 0.097(9) Uiso 0.256(13) 1 d PGU D -3
H75C H 0.4443 0.2662 0.0717 0.116 Uiso 0.256(13) 1 calc PR D -3
C76" C 0.551(3) 0.329(3) 0.1232(11) 0.073(7) Uiso 0.256(13) 1 d PGU D -3
H76C H 0.4875 0.3522 0.1605 0.088 Uiso 0.256(13) 1 calc PR D -3

loop_
_atom_site_aniso_label
_atom_site_aniso_U_11
_atom_site_aniso_U_22
_atom_site_aniso_U_33
_atom_site_aniso_U_23
_atom_site_aniso_U_13
_atom_site_aniso_U_12
Cr 0.0318(4) 0.0242(4) 0.0271(4) -0.0007(3) -0.0049(3) -0.0104(3)
Cl1 0.0307(7) 0.0420(7) 0.0323(6) -0.0052(5) -0.0020(5) -0.0059(5)
Cl2 0.0354(7) 0.0304(6) 0.0276(6) -0.0028(5) -0.0005(5) -0.0123(5)
O1 0.0363(19) 0.0277(16) 0.0297(16) -0.0008(13) -0.0084(14) -0.0141(15)
C1 0.033(3) 0.027(2) 0.028(2) -0.0097(18) 0.002(2) -0.010(2)
C2 0.030(3) 0.026(2) 0.031(2) -0.0074(19) -0.002(2) -0.0045(19)
C3 0.039(3) 0.037(3) 0.036(3) -0.008(2) -0.011(2) -0.009(2)
C4 0.055(4) 0.033(3) 0.047(3) -0.009(2) -0.013(3) -0.018(3)
C5 0.042(3) 0.026(2) 0.042(3) -0.003(2) -0.011(2) -0.009(2)
C6 0.036(3) 0.023(2) 0.036(3) -0.0065(19) -0.002(2) -0.010(2)
C7 0.036(3) 0.022(2) 0.036(3) -0.0023(19) -0.002(2) -0.008(2)
N7 0.033(2) 0.027(2) 0.0272(19) -0.0030(16) -0.0024(17) -0.0105(17)
C8 0.030(3) 0.026(2) 0.030(2) -0.0006(18) -0.003(2) -0.0080(19)
C9 0.034(3) 0.031(2) 0.042(3) -0.002(2) -0.002(2) -0.010(2)
C10 0.037(3) 0.034(3) 0.040(3) 0.006(2) -0.004(2) -0.008(2)
C11 0.032(3) 0.047(3) 0.032(3) 0.001(2) -0.008(2) -0.008(2)
C12 0.031(3) 0.037(3) 0.028(2) -0.007(2) -0.003(2) -0.004(2)
C13 0.037(3) 0.049(3) 0.032(3) -0.008(2) -0.005(2) -0.014(2)
C14 0.035(3) 0.038(3) 0.043(3) -0.006(2) -0.006(2) -0.014(2)
C15 0.036(3) 0.030(2) 0.039(3) -0.010(2) 0.000(2) -0.013(2)
N16 0.039(2) 0.027(2) 0.032(2) -0.0019(16) -0.0033(18) -0.0121(18)
C17 0.030(3) 0.033(2) 0.025(2) -0.0029(19) 0.0004(19) -0.011(2)
C18 0.034(3) 0.031(2) 0.027(2) -0.0050(19) -0.006(2) -0.003(2)
C19 0.031(3) 0.030(2) 0.033(3) -0.009(2) -0.002(2) -0.007(2)
C20 0.030(3) 0.034(3) 0.030(2) -0.002(2) -0.001(2) -0.008(2)
C21 0.048(3) 0.040(3) 0.033(3) -0.011(2) 0.006(2) -0.008(2)
C22 0.056(4) 0.032(3) 0.058(4) -0.017(3) -0.005(3) -0.006(3)
C23 0.065(4) 0.029(3) 0.048(3) 0.004(2) -0.006(3) -0.014(3)
C24 0.038(3) 0.032(3) 0.039(3) -0.001(2) -0.004(2) -0.008(2)
C25 0.038(3) 0.036(3) 0.024(2) -0.0027(19) -0.006(2) -0.013(2)
C26 0.044(3) 0.042(3) 0.033(3) -0.006(2) -0.005(2) -0.009(2)
C27 0.045(4) 0.068(4) 0.046(3) -0.008(3) 0.006(3) -0.009(3)
C28 0.062(4) 0.086(5) 0.039(3) -0.003(3) 0.010(3) -0.025(4)
C29 0.066(4) 0.060(4) 0.034(3) 0.004(3) -0.005(3) -0.026(3)
C30 0.058(4) 0.046(3) 0.026(3) 0.003(2) -0.009(2) -0.023(3)
C31 0.039(3) 0.036(3) 0.031(2) -0.005(2) -0.010(2) -0.005(2)
C32 0.037(3) 0.047(3) 0.047(3) -0.010(2) -0.013(2) -0.008(2)
C33 0.051(4) 0.071(4) 0.067(4) -0.027(4) -0.014(3) -0.014(3)
C34 0.049(4) 0.072(4) 0.056(4) -0.013(3) -0.030(3) 0.005(3)
C35 0.063(4) 0.049(3) 0.038(3) -0.001(3) -0.015(3) 0.002(3)
C36 0.048(3) 0.038(3) 0.030(3) -0.006(2) -0.008(2) -0.006(2)
C37 0.059(4) 0.034(3) 0.033(3) 0.005(2) -0.009(3) -0.012(3)
N38 0.036(2) 0.031(2) 0.033(2) -0.0010(17) -0.0066(18) -0.0117(18)
C39 0.041(3) 0.032(2) 0.036(3) -0.003(2) -0.005(2) -0.015(2)
C40 0.056(4) 0.031(3) 0.052(3) -0.003(2) -0.013(3) -0.014(3)
C41 0.067(4) 0.031(3) 0.055(4) 0.003(2) -0.009(3) -0.019(3)
C42 0.071(4) 0.042(3) 0.033(3) 0.008(2) -0.013(3) -0.027(3)
C43 0.056(4) 0.036(3) 0.034(3) 0.000(2) -0.011(2) -0.020(3)
N51 0.081(5) 0.069(4) 0.079(4) -0.010(3) -0.010(4) -0.026(4)
C52 0.061(4) 0.074(5) 0.058(4) -0.026(4) 0.001(3) -0.028(4)
C53 0.069(5) 0.054(4) 0.097(6) -0.023(4) -0.016(4) -0.021(4)
C54 0.074(6) 0.090(6) 0.095(6) 0.019(5) -0.022(5) -0.047(5)
C55 0.074(5) 0.081(5) 0.059(4) -0.012(4) 0.000(4) -0.027(4)
C56 0.061(5) 0.067(5) 0.089(6) -0.019(4) -0.009(4) -0.008(4)
N61 0.113(10) 0.081(8) 0.111(9) -0.032(7) 0.001(8) -0.010(8)
C62 0.102(10) 0.065(8) 0.102(9) -0.014(7) 0.009(9) -0.025(8)
C63 0.101(10) 0.120(11) 0.072(8) -0.039(8) 0.003(8) -0.041(9)
C64 0.120(11) 0.112(11) 0.098(10) -0.017(9) 0.017(9) -0.041(10)
C65 0.098(10) 0.105(10) 0.111(10) -0.024(9) 0.011(9) -0.041(9)
C66 0.102(10) 0.088(9) 0.096(9) -0.025(8) -0.012(8) -0.045(8)

loop_
_geom_bond_atom_site_label_1
_geom_bond_atom_site_label_2
_geom_bond_distance
_geom_bond_site_symmetry_2
_geom_bond_publ_flag
Cr O1 1.900(3) . ?
Cr N7 2.020(4) . ?
Cr N16 2.077(4) . ?
Cr N38 2.105(4) . ?
Cr Cl2 2.3693(17) . ?
Cr Cl1 2.3709(17) . ?
O1 C1 1.303(6) . ?
C1 C6 1.429(6) . ?
C1 C2 1.441(7) . ?
C2 C3 1.386(7) . ?
C2 C18 1.529(6) . ?
C3 C4 1.390(7) . ?
C4 C5 1.367(7) . ?
C5 C6 1.416(7) . ?
C6 C7 1.424(7) . ?
C7 N7 1.306(6) . ?
N7 C8 1.419(6) . ?
C8 C9 1.385(6) . ?
C8 C17 1.428(7) . ?
C9 C10 1.400(7) . ?
C10 C11 1.364(8) . ?
C11 C12 1.427(7) . ?
C12 C13 1.410(7) . ?
C12 C17 1.418(6) . ?
C13 C14 1.356(7) . ?
C14 C15 1.409(7) . ?
C15 N16 1.321(6) . ?
N16 C17 1.365(6) . ?
C18 C25 1.551(7) . ?
C18 C31 1.558(7) . ?
C18 C19 1.565(6) . ?
C19 C20 1.380(7) . ?
C19 C24 1.394(7) . ?
C20 C21 1.398(7) . ?
C21 C22 1.388(8) . ?
C22 C23 1.381(8) . ?
C23 C24 1.388(8) . ?
C24 C37 1.513(7) . ?
C25 C26 1.384(7) . ?
C25 C30 1.392(7) . ?
C26 C27 1.393(8) . ?
C27 C28 1.381(10) . ?
C28 C29 1.384(10) . ?
C29 C30 1.391(8) . ?
C30 C37 1.509(8) . ?
C31 C32 1.391(8) . ?
C31 C36 1.412(7) . ?
C32 C33 1.406(8) . ?
C33 C34 1.375(10) . ?
C34 C35 1.393(10) . ?
C35 C36 1.382(8) . ?
C36 C37 1.525(8) . ?
N38 C43 1.342(6) . ?
N38 C39 1.345(6) . ?
C39 C40 1.374(7) . ?
C40 C41 1.368(8) . ?
C41 C42 1.385(8) . ?
C42 C43 1.380(7) . ?
N51 C56 1.315(10) . ?
N51 C52 1.335(9) . ?
C52 C53 1.344(10) . ?
C53 C54 1.387(12) . ?
C54 C55 1.385(11) . ?
C55 C56 1.343(11) . ?
N61 C62 1.3900 . ?
N61 C66 1.3900 . ?
C62 C63 1.3900 . ?
C63 C64 1.3900 . ?
C64 C65 1.3900 . ?
C65 C66 1.3900 . ?
N61' C62' 1.3900 . ?
N61' C66' 1.3900 . ?
C62' C63' 1.3900 . ?
C63' C64' 1.3900 . ?
C64' C65' 1.3900 . ?
C65' C66' 1.3900 . ?
N71 C72 1.3900 . ?
N71 C76 1.3900 . ?
C72 C73 1.3900 . ?
C73 C74 1.3900 . ?
C74 C75 1.3900 . ?
C75 C76 1.3900 . ?
N71' C72' 1.3900 . ?
N71' C76' 1.3900 . ?
C72' C73' 1.3900 . ?
C73' C74' 1.3900 . ?
C74' C75' 1.3900 . ?
C75' C76' 1.3900 . ?
N71" C72" 1.3900 . ?
N71" C76" 1.3900 . ?
C72" C73" 1.3900 . ?
C73" C74" 1.3900 . ?
C74" C75" 1.3900 . ?
C75" C76" 1.3900 . ?
